data_1520715
loop_
_publ_author_name
'Huang, Zhongxing'
'Sam, Quynh P.'
'Dong, Guangbin'

_publ_section_title
;
 Palladium-catalyzed direct \b-arylation of ketones with diaryliodonium
 salts: a stoichiometric heavy metal-free and user-friendly approach
;
_journal_issue 10
_journal_name_full 'Chem. Sci.'
_journal_page_first 5491
_journal_paper_doi 10.1039/C5SC01636C
_journal_volume 6
_journal_year 2015
_chemical_formula_moiety C28H28N2O4S4
_chemical_formula_sum 'C28 H28 N2 O4 S4'
_chemical_formula_weight 584.76
_chemical_name_systematic 'racemic L1'
_space_group_crystal_system monoclinic
_space_group_IT_number 15
_space_group_name_Hall '-I 2ya'
_space_group_name_H-M_alt 'I 1 2/a 1'
_symmetry_space_group_name_Hall '-I 2ya'
_symmetry_space_group_name_H-M 'I 1 2/a 1'
_atom_sites_solution_hydrogens geom
_audit_creation_method SHELXL-2014/7
_audit_update_record
;
2015-04-07 deposited with the CCDC.
2015-06-30 downloaded from the CCDC.
;
_cell_angle_alpha 90
_cell_angle_beta 105.016(18)
_cell_angle_gamma 90
_cell_formula_units_Z 8
_cell_length_a 15.181(6)
_cell_length_b 15.559(5)
_cell_length_c 23.696(7)
_cell_measurement_temperature 100(2)
_cell_volume 5406(3)
_computing_structure_refinement 'SHELXL-2014/7 (Sheldrick, 2014)'
_diffrn_ambient_temperature 100(2)
_diffrn_measured_fraction_theta_full 0.997
_diffrn_measured_fraction_theta_max 0.933
_diffrn_radiation_type MoK\a
_diffrn_radiation_wavelength 0.71073
_diffrn_reflns_av_R_equivalents 0.0487
_diffrn_reflns_av_unetI/netI 0.0633
_diffrn_reflns_laue_measured_fraction_full 0.997
_diffrn_reflns_laue_measured_fraction_max 0.933
_diffrn_reflns_limit_h_max 19
_diffrn_reflns_limit_h_min -22
_diffrn_reflns_limit_k_max 23
_diffrn_reflns_limit_k_min -22
_diffrn_reflns_limit_l_max 33
_diffrn_reflns_limit_l_min -27
_diffrn_reflns_number 26405
_diffrn_reflns_point_group_measured_fraction_full 0.997
_diffrn_reflns_point_group_measured_fraction_max 0.933
_diffrn_reflns_theta_full 25.242
_diffrn_reflns_theta_max 32.082
_diffrn_reflns_theta_min 1.583
_exptl_absorpt_coefficient_mu 0.390
_exptl_absorpt_correction_T_max 1.000
_exptl_absorpt_correction_T_min 0.7046
_exptl_absorpt_correction_type multi-scan
_exptl_crystal_density_diffrn 1.437
_exptl_crystal_F_000 2448
_exptl_crystal_size_max 0.730
_exptl_crystal_size_mid 0.270
_exptl_crystal_size_min 0.200
_refine_diff_density_max 0.431
_refine_diff_density_min -0.595
_refine_diff_density_rms 0.075
_refine_ls_extinction_method none
_refine_ls_goodness_of_fit_ref 1.060
_refine_ls_hydrogen_treatment constr
_refine_ls_matrix_type full
_refine_ls_number_parameters 345
_refine_ls_number_reflns 8824
_refine_ls_number_restraints 0
_refine_ls_restrained_S_all 1.060
_refine_ls_R_factor_all 0.0521
_refine_ls_R_factor_gt 0.0431
_refine_ls_shift/su_max 0.008
_refine_ls_shift/su_mean 0.000
_refine_ls_structure_factor_coef Fsqd
_refine_ls_weighting_details 'w=1/[\s^2^(Fo^2^)+(0.0486P)^2^+0.4197P] where P=(Fo^2^+2Fc^2^)/3'
_refine_ls_weighting_scheme calc
_refine_ls_wR_factor_gt 0.1080
_refine_ls_wR_factor_ref 0.1127
_reflns_Friedel_coverage 0.000
_reflns_number_gt 7408
_reflns_number_total 8824
_reflns_threshold_expression 'I > 2\s(I)'
_cod_data_source_file c5sc01636c2.cif
_cod_data_source_block shelx
_cod_depositor_comments
;
The following automatic conversions were performed:

'_exptl_absorpt_correction_type' value 'Multi-scan' changed to
'multi-scan' according to
/usr/data/users/saulius/crontab/automatic-downloads/rss-feeds/RSC/lib/dictionaries/cif_core.dic
dictionary named 'cif_core.dic' version 2.4.2 from 2011-04-26.

Automatic conversion script
Id: cif_fix_values 3271 2015-04-21 07:52:19Z andrius 

 Adding full bibliography for 1520713--1520715.cif.
;
_cod_database_code 1520715
_shelx_shelxl_version_number 2014/7
_shelx_space_group_comment
;
The symmetry employed for this shelxl refinement is uniquely defined
by the following loop, which should always be used as a source of
symmetry information in preference to the above space-group names.
They are only intended as comments.
;
_shelx_estimated_absorpt_t_min 0.764
_shelx_estimated_absorpt_t_max 0.926

loop_
_space_group_symop_operation_xyz
'x, y, z'
'-x+1/2, y, -z'
'x+1/2, y+1/2, z+1/2'
'-x+1, y+1/2, -z+1/2'
'-x, -y, -z'
'x-1/2, -y, z'
'-x+1/2, -y+1/2, -z+1/2'
'x, -y+1/2, z+1/2'

loop_
_atom_site_label
_atom_site_type_symbol
_atom_site_fract_x
_atom_site_fract_y
_atom_site_fract_z
_atom_site_U_iso_or_equiv
_atom_site_adp_type
_atom_site_occupancy
_atom_site_site_symmetry_order
_atom_site_calc_flag
_atom_site_refinement_flags_posn
_atom_site_refinement_flags_adp
C1 C 0.49309(10) 0.32233(9) 0.94185(6) 0.0140(3) Uani 1 1 d . .
C2 C 0.57484(11) 0.32356(10) 0.92519(7) 0.0173(3) Uani 1 1 d . .
H2 H 0.6312 0.3334 0.9532 0.021 Uiso 1 1 calc R U
C3 C 0.57200(11) 0.31016(10) 0.86671(7) 0.0196(3) Uani 1 1 d . .
H3 H 0.6270 0.3104 0.8547 0.024 Uiso 1 1 calc R U
C4 C 0.48922(11) 0.29639(10) 0.82572(7) 0.0207(3) Uani 1 1 d . .
H4 H 0.4878 0.2878 0.7858 0.025 Uiso 1 1 calc R U
C5 C 0.40855(11) 0.29525(10) 0.84323(7) 0.0208(3) Uani 1 1 d . .
H5 H 0.3522 0.2863 0.8150 0.025 Uiso 1 1 calc R U
C6 C 0.40943(10) 0.30709(10) 0.90171(7) 0.0179(3) Uani 1 1 d . .
H6 H 0.3546 0.3049 0.9139 0.021 Uiso 1 1 calc R U
C7 C 0.39308(10) 0.38443(10) 1.01618(6) 0.0162(3) Uani 1 1 d . .
H7A H 0.3793 0.4291 0.9854 0.019 Uiso 1 1 calc R U
H7B H 0.3444 0.3404 1.0063 0.019 Uiso 1 1 calc R U
C8 C 0.65462(10) 0.39678(9) 1.15323(6) 0.0165(3) Uani 1 1 d . .
C9 C 0.66231(11) 0.32358(10) 1.18789(7) 0.0194(3) Uani 1 1 d . .
H9 H 0.6753 0.2694 1.1734 0.023 Uiso 1 1 calc R U
C10 C 0.65069(12) 0.33096(11) 1.24412(7) 0.0229(3) Uani 1 1 d . .
H10 H 0.6557 0.2811 1.2679 0.028 Uiso 1 1 calc R U
C11 C 0.63193(11) 0.40954(11) 1.26615(7) 0.0226(3) Uani 1 1 d . .
C12 C 0.62412(12) 0.48252(11) 1.23028(7) 0.0235(3) Uani 1 1 d . .
H12 H 0.6108 0.5367 1.2446 0.028 Uiso 1 1 calc R U
C13 C 0.63548(12) 0.47665(10) 1.17449(7) 0.0213(3) Uani 1 1 d . .
H13 H 0.6304 0.5265 1.1507 0.026 Uiso 1 1 calc R U
C14 C 0.61953(14) 0.41803(14) 1.32697(8) 0.0334(4) Uani 1 1 d . .
H14A H 0.5546 0.4249 1.3248 0.050 Uiso 1 1 calc R U
H14B H 0.6531 0.4684 1.3461 0.050 Uiso 1 1 calc R U
H14C H 0.6428 0.3663 1.3496 0.050 Uiso 1 1 calc R U
C15 C 0.37925(10) 0.40567(10) 1.18900(6) 0.0164(3) Uani 1 1 d . .
C16 C 0.34453(11) 0.36005(10) 1.22887(7) 0.0212(3) Uani 1 1 d . .
H16 H 0.3320 0.3003 1.2235 0.025 Uiso 1 1 calc R U
C17 C 0.32834(12) 0.40303(11) 1.27672(7) 0.0241(3) Uani 1 1 d . .
H17 H 0.3042 0.3728 1.3042 0.029 Uiso 1 1 calc R U
C18 C 0.34753(12) 0.48999(12) 1.28428(7) 0.0256(3) Uani 1 1 d . .
H18 H 0.3366 0.5191 1.3171 0.031 Uiso 1 1 calc R U
C19 C 0.38253(13) 0.53488(11) 1.24439(7) 0.0281(4) Uani 1 1 d . .
H19 H 0.3955 0.5945 1.2499 0.034 Uiso 1 1 calc R U
C20 C 0.39872(12) 0.49274(10) 1.19626(7) 0.0230(3) Uani 1 1 d . .
H20 H 0.4227 0.5231 1.1688 0.028 Uiso 1 1 calc R U
C21 C 0.39451(11) 0.42459(9) 1.07476(6) 0.0174(3) Uani 1 1 d . .
H21A H 0.3368 0.4563 1.0714 0.021 Uiso 1 1 calc R U
H21B H 0.4453 0.4664 1.0854 0.021 Uiso 1 1 calc R U
C22 C 0.42508(11) 0.14985(9) 1.08106(6) 0.0164(3) Uani 1 1 d . .
C23 C 0.51760(11) 0.14119(10) 1.10842(7) 0.0215(3) Uani 1 1 d . .
H23 H 0.5390 0.1483 1.1495 0.026 Uiso 1 1 calc R U
C24 C 0.57867(12) 0.12211(11) 1.07539(8) 0.0256(3) Uani 1 1 d . .
H24 H 0.6418 0.1168 1.0941 0.031 Uiso 1 1 calc R U
C25 C 0.54798(13) 0.11066(10) 1.01503(8) 0.0245(3) Uani 1 1 d . .
C26 C 0.45505(13) 0.11867(10) 0.98853(7) 0.0229(3) Uani 1 1 d . .
H26 H 0.4335 0.1103 0.9475 0.027 Uiso 1 1 calc R U
C27 C 0.39320(11) 0.13857(10) 1.02072(7) 0.0196(3) Uani 1 1 d . .
H27 H 0.3301 0.1444 1.0020 0.024 Uiso 1 1 calc R U
C28 C 0.61502(15) 0.09255(13) 0.97934(9) 0.0367(5) Uani 1 1 d . .
H28A H 0.5843 0.0610 0.9439 0.055 Uiso 1 1 calc R U
H28B H 0.6655 0.0579 1.0024 0.055 Uiso 1 1 calc R U
H28C H 0.6388 0.1469 0.9685 0.055 Uiso 1 1 calc R U
N1 N 0.57234(8) 0.41611(8) 1.03729(5) 0.0151(2) Uani 1 1 d . .
N2 N 0.32143(8) 0.28042(8) 1.10651(5) 0.0160(2) Uani 1 1 d . .
O1 O 0.69875(8) 0.30464(8) 1.07339(5) 0.0232(2) Uani 1 1 d . .
O2 O 0.72901(8) 0.46129(8) 1.07631(5) 0.0263(3) Uani 1 1 d . .
O3 O 0.39580(8) 0.16883(7) 1.18306(5) 0.0209(2) Uani 1 1 d . .
O4 O 0.26359(8) 0.13356(8) 1.10048(5) 0.0223(2) Uani 1 1 d . .
S1 S 0.50268(2) 0.33502(2) 1.01832(2) 0.01249(8) Uani 1 1 d . .
S2 S 0.66939(2) 0.39109(2) 1.08165(2) 0.01640(9) Uani 1 1 d . .
S3 S 0.40822(2) 0.34454(2) 1.13209(2) 0.01429(8) Uani 1 1 d . .
S4 S 0.34773(3) 0.18016(2) 1.12212(2) 0.01562(8) Uani 1 1 d . .

loop_
_atom_site_aniso_label
_atom_site_aniso_U_11
_atom_site_aniso_U_22
_atom_site_aniso_U_33
_atom_site_aniso_U_23
_atom_site_aniso_U_13
_atom_site_aniso_U_12
C1 0.0141(6) 0.0143(6) 0.0140(6) 0.0013(4) 0.0045(5) -0.0004(5)
C2 0.0149(7) 0.0211(7) 0.0164(7) -0.0007(5) 0.0051(5) -0.0021(5)
C3 0.0196(7) 0.0231(7) 0.0182(7) -0.0010(5) 0.0086(6) -0.0019(6)
C4 0.0247(8) 0.0221(7) 0.0149(7) -0.0010(5) 0.0046(6) -0.0011(6)
C5 0.0196(7) 0.0219(7) 0.0187(7) -0.0024(5) 0.0010(6) -0.0010(6)
C6 0.0147(7) 0.0198(7) 0.0192(7) -0.0003(5) 0.0045(5) -0.0003(5)
C7 0.0129(6) 0.0190(6) 0.0177(7) 0.0036(5) 0.0058(5) 0.0028(5)
C8 0.0163(7) 0.0180(6) 0.0142(6) 0.0001(5) 0.0021(5) -0.0023(5)
C9 0.0197(7) 0.0186(7) 0.0197(7) 0.0013(5) 0.0048(6) 0.0004(6)
C10 0.0245(8) 0.0231(8) 0.0211(8) 0.0053(6) 0.0059(6) -0.0023(6)
C11 0.0215(8) 0.0289(8) 0.0175(7) -0.0007(6) 0.0052(6) -0.0024(6)
C12 0.0279(9) 0.0217(7) 0.0205(8) -0.0031(6) 0.0056(6) 0.0003(6)
C13 0.0265(8) 0.0178(7) 0.0188(7) 0.0009(5) 0.0042(6) 0.0003(6)
C14 0.0417(11) 0.0402(10) 0.0214(8) -0.0016(7) 0.0134(8) -0.0037(9)
C15 0.0146(6) 0.0186(7) 0.0163(7) -0.0012(5) 0.0048(5) 0.0014(5)
C16 0.0234(8) 0.0205(7) 0.0217(8) 0.0004(5) 0.0094(6) 0.0013(6)
C17 0.0273(8) 0.0281(8) 0.0199(8) -0.0012(6) 0.0116(6) 0.0010(7)
C18 0.0283(9) 0.0303(9) 0.0192(8) -0.0062(6) 0.0078(6) 0.0010(7)
C19 0.0383(10) 0.0226(8) 0.0247(8) -0.0077(6) 0.0104(7) -0.0045(7)
C20 0.0281(9) 0.0202(7) 0.0221(8) -0.0026(6) 0.0092(6) -0.0035(6)
C21 0.0197(7) 0.0157(6) 0.0193(7) 0.0041(5) 0.0098(6) 0.0037(5)
C22 0.0197(7) 0.0134(6) 0.0171(7) 0.0006(5) 0.0067(5) -0.0007(5)
C23 0.0217(8) 0.0227(7) 0.0202(7) 0.0057(6) 0.0054(6) 0.0049(6)
C24 0.0224(8) 0.0259(8) 0.0304(9) 0.0091(6) 0.0104(7) 0.0084(7)
C25 0.0339(9) 0.0157(7) 0.0300(9) 0.0043(6) 0.0191(7) 0.0046(6)
C26 0.0330(9) 0.0184(7) 0.0205(8) -0.0018(5) 0.0130(7) -0.0026(6)
C27 0.0227(8) 0.0194(7) 0.0178(7) -0.0015(5) 0.0071(6) -0.0030(6)
C28 0.0461(12) 0.0300(9) 0.0449(11) 0.0069(8) 0.0312(10) 0.0097(9)
N1 0.0145(6) 0.0154(5) 0.0151(6) 0.0006(4) 0.0033(4) -0.0020(5)
N2 0.0142(6) 0.0173(6) 0.0168(6) 0.0015(4) 0.0044(4) 0.0001(5)
O1 0.0178(6) 0.0288(6) 0.0227(6) -0.0024(5) 0.0047(4) 0.0064(5)
O2 0.0192(6) 0.0354(7) 0.0242(6) 0.0019(5) 0.0055(5) -0.0126(5)
O3 0.0277(6) 0.0214(5) 0.0137(5) 0.0029(4) 0.0055(4) 0.0012(5)
O4 0.0217(6) 0.0241(6) 0.0227(6) -0.0024(4) 0.0088(4) -0.0083(5)
S1 0.01139(16) 0.01354(15) 0.01308(16) 0.00174(11) 0.00413(12) 0.00015(12)
S2 0.01228(16) 0.02119(18) 0.01580(17) -0.00014(12) 0.00377(13) -0.00220(13)
S3 0.01319(16) 0.01521(16) 0.01541(17) 0.00138(11) 0.00543(13) 0.00141(12)
S4 0.01797(18) 0.01645(17) 0.01329(17) 0.00089(11) 0.00558(13) -0.00195(13)

loop_
_atom_type_symbol
_atom_type_description
_atom_type_scat_dispersion_real
_atom_type_scat_dispersion_imag
_atom_type_scat_source
C C 0.0033 0.0016 'International Tables Vol C Tables 4.2.6.8 and 6.1.1.4'
H H 0.0000 0.0000 'International Tables Vol C Tables 4.2.6.8 and 6.1.1.4'
N N 0.0061 0.0033 'International Tables Vol C Tables 4.2.6.8 and 6.1.1.4'
O O 0.0106 0.0060 'International Tables Vol C Tables 4.2.6.8 and 6.1.1.4'
S S 0.1246 0.1234 'International Tables Vol C Tables 4.2.6.8 and 6.1.1.4'

loop_
_geom_angle_atom_site_label_1
_geom_angle_atom_site_label_2
_geom_angle_atom_site_label_3
_geom_angle
C6 C1 C2 121.88(14)
C6 C1 S1 121.96(12)
C2 C1 S1 116.06(11)
C3 C2 C1 118.63(14)
C3 C2 H2 120.7
C1 C2 H2 120.7
C2 C3 C4 120.52(15)
C2 C3 H3 119.7
C4 C3 H3 119.7
C5 C4 C3 119.96(15)
C5 C4 H4 120.0
C3 C4 H4 120.0
C4 C5 C6 120.80(14)
C4 C5 H5 119.6
C6 C5 H5 119.6
C5 C6 C1 118.19(14)
C5 C6 H6 120.9
C1 C6 H6 120.9
C21 C7 S1 110.61(10)
C21 C7 H7A 109.5
S1 C7 H7A 109.5
C21 C7 H7B 109.5
S1 C7 H7B 109.5
H7A C7 H7B 108.1
C9 C8 C13 120.52(14)
C9 C8 S2 120.85(12)
C13 C8 S2 118.63(12)
C8 C9 C10 119.02(15)
C8 C9 H9 120.5
C10 C9 H9 120.5
C11 C10 C9 121.43(15)
C11 C10 H10 119.3
C9 C10 H10 119.3
C10 C11 C12 118.55(15)
C10 C11 C14 121.71(16)
C12 C11 C14 119.74(16)
C13 C12 C11 120.95(15)
C13 C12 H12 119.5
C11 C12 H12 119.5
C12 C13 C8 119.53(15)
C12 C13 H13 120.2
C8 C13 H13 120.2
C11 C14 H14A 109.5
C11 C14 H14B 109.5
H14A C14 H14B 109.5
C11 C14 H14C 109.5
H14A C14 H14C 109.5
H14B C14 H14C 109.5
C20 C15 C16 121.36(14)
C20 C15 S3 121.63(12)
C16 C15 S3 116.72(12)
C15 C16 C17 119.10(15)
C15 C16 H16 120.5
C17 C16 H16 120.5
C18 C17 C16 119.92(16)
C18 C17 H17 120.0
C16 C17 H17 120.0
C17 C18 C19 120.55(16)
C17 C18 H18 119.7
C19 C18 H18 119.7
C18 C19 C20 120.10(16)
C18 C19 H19 119.9
C20 C19 H19 119.9
C15 C20 C19 118.97(16)
C15 C20 H20 120.5
C19 C20 H20 120.5
C7 C21 S3 111.95(10)
C7 C21 H21A 109.2
S3 C21 H21A 109.2
C7 C21 H21B 109.2
S3 C21 H21B 109.2
H21A C21 H21B 107.9
C23 C22 C27 120.30(15)
C23 C22 S4 120.13(12)
C27 C22 S4 119.50(13)
C24 C23 C22 119.82(15)
C24 C23 H23 120.1
C22 C23 H23 120.1
C23 C24 C25 120.62(16)
C23 C24 H24 119.7
C25 C24 H24 119.7
C26 C25 C24 118.72(16)
C26 C25 C28 121.02(17)
C24 C25 C28 120.24(18)
C27 C26 C25 121.46(16)
C27 C26 H26 119.3
C25 C26 H26 119.3
C26 C27 C22 119.07(16)
C26 C27 H27 120.5
C22 C27 H27 120.5
C25 C28 H28A 109.5
C25 C28 H28B 109.5
H28A C28 H28B 109.5
C25 C28 H28C 109.5
H28A C28 H28C 109.5
H28B C28 H28C 109.5
S2 N1 S1 114.09(8)
S4 N2 S3 111.89(8)
N1 S1 C1 103.94(7)
N1 S1 C7 101.73(7)
C1 S1 C7 100.61(7)
O2 S2 O1 117.99(8)
O2 S2 N1 104.27(7)
O1 S2 N1 113.33(7)
O2 S2 C8 106.49(7)
O1 S2 C8 107.23(7)
N1 S2 C8 106.86(7)
N2 S3 C15 105.70(7)
N2 S3 C21 102.45(7)
C15 S3 C21 101.29(7)
O4 S4 O3 117.62(7)
O4 S4 N2 104.97(7)
O3 S4 N2 111.91(7)
O4 S4 C22 108.82(7)
O3 S4 C22 106.28(8)
N2 S4 C22 106.77(7)

loop_
_geom_bond_atom_site_label_1
_geom_bond_atom_site_label_2
_geom_bond_distance
C1 C6 1.396(2)
C1 C2 1.397(2)
C1 S1 1.7906(16)
C2 C3 1.391(2)
C2 H2 0.9500
C3 C4 1.392(2)
C3 H3 0.9500
C4 C5 1.391(2)
C4 H4 0.9500
C5 C6 1.395(2)
C5 H5 0.9500
C6 H6 0.9500
C7 C21 1.517(2)
C7 S1 1.8216(16)
C7 H7A 0.9900
C7 H7B 0.9900
C8 C9 1.391(2)
C8 C13 1.399(2)
C8 S2 1.7698(16)
C9 C10 1.393(2)
C9 H9 0.9500
C10 C11 1.388(2)
C10 H10 0.9500
C11 C12 1.405(2)
C11 C14 1.507(2)
C12 C13 1.380(2)
C12 H12 0.9500
C13 H13 0.9500
C14 H14A 0.9800
C14 H14B 0.9800
C14 H14C 0.9800
C15 C20 1.388(2)
C15 C16 1.390(2)
C15 S3 1.7953(16)
C16 C17 1.392(2)
C16 H16 0.9500
C17 C18 1.386(2)
C17 H17 0.9500
C18 C19 1.387(2)
C18 H18 0.9500
C19 C20 1.392(2)
C19 H19 0.9500
C20 H20 0.9500
C21 S3 1.8150(15)
C21 H21A 0.9900
C21 H21B 0.9900
C22 C23 1.393(2)
C22 C27 1.397(2)
C22 S4 1.7721(16)
C23 C24 1.391(2)
C23 H23 0.9500
C24 C25 1.396(3)
C24 H24 0.9500
C25 C26 1.393(3)
C25 C28 1.509(2)
C26 C27 1.389(2)
C26 H26 0.9500
C27 H27 0.9500
C28 H28A 0.9800
C28 H28B 0.9800
C28 H28C 0.9800
N1 S2 1.6201(14)
N1 S1 1.6328(13)
N2 S4 1.6288(14)
N2 S3 1.6386(14)
O1 S2 1.4462(13)
O2 S2 1.4449(12)
O3 S4 1.4500(12)
O4 S4 1.4425(13)

loop_
_geom_torsion_atom_site_label_1
_geom_torsion_atom_site_label_2
_geom_torsion_atom_site_label_3
_geom_torsion_atom_site_label_4
_geom_torsion
C6 C1 C2 C3 0.8(2)
S1 C1 C2 C3 177.16(12)
C1 C2 C3 C4 0.4(2)
C2 C3 C4 C5 -0.5(2)
C3 C4 C5 C6 -0.5(2)
C4 C5 C6 C1 1.6(2)
C2 C1 C6 C5 -1.8(2)
S1 C1 C6 C5 -177.97(11)
C13 C8 C9 C10 0.0(2)
S2 C8 C9 C10 179.63(13)
C8 C9 C10 C11 -0.2(3)
C9 C10 C11 C12 0.4(3)
C9 C10 C11 C14 -179.84(17)
C10 C11 C12 C13 -0.5(3)
C14 C11 C12 C13 179.76(16)
C11 C12 C13 C8 0.3(3)
C9 C8 C13 C12 -0.1(2)
S2 C8 C13 C12 -179.72(13)
C20 C15 C16 C17 0.6(2)
S3 C15 C16 C17 174.51(13)
C15 C16 C17 C18 -0.5(3)
C16 C17 C18 C19 0.2(3)
C17 C18 C19 C20 0.0(3)
C16 C15 C20 C19 -0.3(3)
S3 C15 C20 C19 -173.98(13)
C18 C19 C20 C15 0.0(3)
S1 C7 C21 S3 -64.87(13)
C27 C22 C23 C24 0.7(2)
S4 C22 C23 C24 -176.39(12)
C22 C23 C24 C25 -0.7(3)
C23 C24 C25 C26 0.0(2)
C23 C24 C25 C28 178.21(16)
C24 C25 C26 C27 0.7(2)
C28 C25 C26 C27 -177.51(15)
C25 C26 C27 C22 -0.7(2)
C23 C22 C27 C26 0.0(2)
S4 C22 C27 C26 177.07(12)
S2 N1 S1 C1 -113.52(8)
S2 N1 S1 C7 142.28(8)
C6 C1 S1 N1 -136.92(12)
C2 C1 S1 N1 46.68(13)
C6 C1 S1 C7 -31.88(14)
C2 C1 S1 C7 151.72(12)
C21 C7 S1 N1 -57.20(11)
C21 C7 S1 C1 -164.01(10)
S1 N1 S2 O2 160.74(8)
S1 N1 S2 O1 31.16(10)
S1 N1 S2 C8 -86.74(9)
C9 C8 S2 O2 -133.47(13)
C13 C8 S2 O2 46.19(15)
C9 C8 S2 O1 -6.29(15)
C13 C8 S2 O1 173.36(13)
C9 C8 S2 N1 115.53(13)
C13 C8 S2 N1 -64.82(14)
S4 N2 S3 C15 -111.62(8)
S4 N2 S3 C21 142.69(8)
C20 C15 S3 N2 -139.51(13)
C16 C15 S3 N2 46.56(14)
C20 C15 S3 C21 -32.98(15)
C16 C15 S3 C21 153.09(12)
C7 C21 S3 N2 -57.28(12)
C7 C21 S3 C15 -166.35(11)
S3 N2 S4 O4 176.09(7)
S3 N2 S4 O3 47.42(10)
S3 N2 S4 C22 -68.48(9)
C23 C22 S4 O4 -142.36(13)
C27 C22 S4 O4 40.55(14)
C23 C22 S4 O3 -14.78(14)
C27 C22 S4 O3 168.13(12)
C23 C22 S4 N2 104.83(13)
C27 C22 S4 N2 -72.27(13)
